data_7126738
loop_
_publ_author_name
'Hatzis, Gregory P.'
'Thomas, Christine M.'

_publ_section_title
;
 Metal-ligand cooperativity across two sites of a square planar iron(ii)
 complex ligated by a tetradentate PNNP ligand.
;
_journal_issue 61
_journal_name_full 'Chemical communications (Cambridge, England)'
_journal_page_first 8611
_journal_page_last 8614
_journal_paper_doi 10.1039/d0cc02152k
_journal_volume 56
_journal_year 2020
_chemical_absolute_configuration ad
_chemical_formula_moiety 'C41 H41 Fe N2 P3, 1(C6 H6)'
_chemical_formula_sum 'C47 H47 Fe N2 P3'
_chemical_formula_weight 788.62
_chemical_properties_physical Air-sensitive,Oxygen-sensitive
_space_group_crystal_system monoclinic
_space_group_IT_number 7
_space_group_name_Hall 'P -2yc'
_space_group_name_H-M_alt 'P 1 c 1'
_atom_sites_solution_hydrogens geom
_atom_sites_solution_primary dual
_audit_creation_date 2020-01-22
_audit_creation_method
;
Olex2 1.2
(compiled 2018.05.29 svn.r3508 for OlexSys, GUI svn.r5506)
;
_audit_update_record
;
2020-03-18 deposited with the CCDC.	2020-06-17 downloaded from the CCDC.
;
_cell_angle_alpha 90
_cell_angle_beta 106.046(3)
_cell_angle_gamma 90
_cell_formula_units_Z 4
_cell_length_a 17.3592(13)
_cell_length_b 16.4666(12)
_cell_length_c 14.4482(11)
_cell_measurement_reflns_used 9014
_cell_measurement_temperature 150
_cell_measurement_theta_max 26.788
_cell_measurement_theta_min 2.768
_cell_volume 3969.1(5)
_computing_cell_refinement 'SAINT V8.38A (?, 2016)'
_computing_data_reduction 'SAINT V8.38A (?, 2016)'
_computing_molecular_graphics 'Olex2 (Dolomanov et al., 2009)'
_computing_publication_material 'Olex2 (Dolomanov et al., 2009)'
_computing_structure_refinement 'ShelXL (Sheldrick, 2015)'
_computing_structure_solution 'ShelXT (Sheldrick, 2015)'
_diffrn_ambient_temperature 150.0
_diffrn_measured_fraction_theta_full 0.998
_diffrn_measured_fraction_theta_max 0.997
_diffrn_measurement_device_type MoSource_OSU
_diffrn_radiation_monochromator 'TRIUMPH curved--crystal'
_diffrn_radiation_probe x-ray
_diffrn_radiation_type MoK\a
_diffrn_radiation_wavelength 0.71073
_diffrn_reflns_av_R_equivalents 0.0408
_diffrn_reflns_av_unetI/netI 0.0282
_diffrn_reflns_Laue_measured_fraction_full 0.998
_diffrn_reflns_Laue_measured_fraction_max 0.997
_diffrn_reflns_limit_h_max 22
_diffrn_reflns_limit_h_min -22
_diffrn_reflns_limit_k_max 20
_diffrn_reflns_limit_k_min -20
_diffrn_reflns_limit_l_max 18
_diffrn_reflns_limit_l_min -18
_diffrn_reflns_number 110238
_diffrn_reflns_point_group_measured_fraction_full 0.998
_diffrn_reflns_point_group_measured_fraction_max 0.998
_diffrn_reflns_theta_full 25.242
_diffrn_reflns_theta_max 26.787
_diffrn_reflns_theta_min 2.759
_diffrn_source 'fine--focus tube'
_exptl_absorpt_coefficient_mu 0.537
_exptl_absorpt_correction_T_max 0.7454
_exptl_absorpt_correction_T_min 0.6840
_exptl_absorpt_correction_type multi-scan
_exptl_absorpt_process_details
'SADABS-2016/2 (Bruker,2016/2) was used for absorption correction. wR2(int) was 0.0653 before and 0.0553 after correction. The Ratio of minimum to maximum transmission is 0.9176. The \l/2 correction factor is Not present.'
_exptl_crystal_colour red
_exptl_crystal_colour_primary red
_exptl_crystal_density_diffrn 1.320
_exptl_crystal_description block
_exptl_crystal_F_000 1656
_exptl_crystal_recrystallization_method 'Re-crystallisation from solvent: pentane, benzene'
_exptl_crystal_size_max 0.434
_exptl_crystal_size_mid 0.154
_exptl_crystal_size_min 0.108
_refine_diff_density_max 0.812
_refine_diff_density_min -0.396
_refine_diff_density_rms 0.068
_refine_ls_abs_structure_details
;
 Flack x determined using 7197 quotients [(I+)-(I-)]/[(I+)+(I-)]
 (Parsons, Flack and Wagner, Acta Cryst. B69 (2013) 249-259).
;
_refine_ls_abs_structure_Flack 0.007(3)
_refine_ls_extinction_method none
_refine_ls_goodness_of_fit_ref 1.084
_refine_ls_hydrogen_treatment constr
_refine_ls_matrix_type full
_refine_ls_number_parameters 892
_refine_ls_number_reflns 16891
_refine_ls_number_restraints 2
_refine_ls_restrained_S_all 1.084
_refine_ls_R_factor_all 0.0497
_refine_ls_R_factor_gt 0.0448
_refine_ls_shift/su_max 0.001
_refine_ls_shift/su_mean 0.000
_refine_ls_structure_factor_coef Fsqd
_refine_ls_weighting_details 'w=1/[\s^2^(Fo^2^)+(0.0458P)^2^+5.4590P] where P=(Fo^2^+2Fc^2^)/3'
_refine_ls_weighting_scheme calc
_refine_ls_wR_factor_gt 0.1123
_refine_ls_wR_factor_ref 0.1152
_reflns_Friedel_coverage 0.998
_reflns_Friedel_fraction_full 0.998
_reflns_Friedel_fraction_max 0.998
_reflns_number_gt 15698
_reflns_number_total 16891
_reflns_threshold_expression 'I > 2\s(I)'
_cod_data_source_file d0cc02152k2.cif
_cod_data_source_block 3
_cod_depositor_comments 'Adding full bibliography for 7126735--7126738.cif.'
_cod_database_code 7126738
_shelx_shelxl_version_number 2018/1
_shelx_space_group_comment
;
The symmetry employed for this shelxl refinement is uniquely defined
by the following loop, which should always be used as a source of
symmetry information in preference to the above space-group names.
They are only intended as comments.
;
_shelx_estimated_absorpt_t_max 0.944
_shelx_estimated_absorpt_t_min 0.800
_olex2_refinement_description
;
1. Twinned data refinement
 Scales: 0.629(17)
 0.371(17)
2. Fixed Uiso
 At 1.2 times of:
  All C(H) groups, All C(H,H) groups
 At 1.5 times of:
  All C(H,H,H) groups
3. Uiso/Uaniso restraints and constraints
Uanis(C90A) = Uanis(C90) = Uanis(C89) = Uanis(C89A) = Uanis(C94) = Uanis(C94A)
= Uanis(C93) = Uanis(C93A) = Uanis(C92A) = Uanis(C92) = Uanis(C91A) = Uanis(C91)
Uanis(C88A) = Uanis(C85) = Uanis(C83A) = Uanis(C84A) = Uanis(C86) = Uanis(C87)
= Uanis(C85A) = Uanis(C88) = Uanis(C86A) = Uanis(C83) = Uanis(C84) = Uanis(C87A)
4. Others
 Sof(C91A)=Sof(H91A)=Sof(C90A)=Sof(H90A)=Sof(C89A)=Sof(H89A)=Sof(C94A)=
 Sof(H94A)=Sof(C93A)=Sof(H93A)=Sof(C92A)=Sof(H92A)=1-FVAR(1)
 Sof(C89)=Sof(H89)=Sof(C94)=Sof(H94)=Sof(C93)=Sof(H93)=Sof(C92)=Sof(H92)=
 Sof(C91)=Sof(H91)=Sof(C90)=Sof(H90)=FVAR(1)
 Sof(C88A)=Sof(H88A)=Sof(C87A)=Sof(H87A)=Sof(C86A)=Sof(H86A)=Sof(C85A)=
 Sof(H85A)=Sof(C84A)=Sof(H84A)=Sof(C83A)=Sof(H83A)=1-FVAR(2)
 Sof(C85)=Sof(H85)=Sof(C84)=Sof(H84)=Sof(C83)=Sof(H83)=Sof(C88)=Sof(H88)=
 Sof(C87)=Sof(H87)=Sof(C86)=Sof(H86)=FVAR(2)
5.a Secondary CH2 refined with riding coordinates:
 C1(H1A,H1B), C2(H2A,H2B), C42(H42A,H42B), C43(H43A,H43B)
5.b Aromatic/amide H refined with riding coordinates:
 C4(H4), C5(H5), C6(H6), C7(H7), C10(H10), C11(H11), C12(H12), C13(H13),
 C14(H14), C16(H16), C17(H17), C18(H18), C19(H19), C20(H20), C22(H22), C23(H23),
  C24(H24), C25(H25), C28(H28), C29(H29), C30(H30), C31(H31), C32(H32),
 C34(H34), C35(H35), C36(H36), C37(H37), C38(H38), C45(H45), C46(H46), C47(H47),
  C48(H48), C51(H51), C52(H52), C53(H53), C54(H54), C55(H55), C57(H57),
 C58(H58), C59(H59), C60(H60), C61(H61), C63(H63), C64(H64), C65(H65), C66(H66),
  C69(H69), C70(H70), C71(H71), C72(H72), C73(H73), C75(H75), C76(H76),
 C77(H77), C78(H78), C79(H79), C85(H85), C84(H84), C83(H83), C88(H88), C87(H87),
  C86(H86), C89(H89), C94(H94), C93(H93), C92(H92), C91(H91), C90(H90),
 C88A(H88A), C87A(H87A), C86A(H86A), C85A(H85A), C84A(H84A), C83A(H83A),
 C91A(H91A), C90A(H90A), C89A(H89A), C94A(H94A), C93A(H93A), C92A(H92A)
5.c Fitted hexagon refined as free rotating group:
 C85(C84,C83,C88,C87,C86), C89(C94,C93,C92,C91,C90), C88A(C87A,C86A,C85A,C84A,
 C83A), C91A(C90A,C89A,C94A,C93A,C92A)
5.d Idealised Me refined as rotating group:
 C39(H39A,H39B,H39C), C40(H40A,H40B,H40C), C41(H41A,H41B,H41C), C80(H80A,H80B,
 H80C), C81(H81A,H81B,H81C), C82(H82A,H82B,H82C)
;
_olex2_submission_special_instructions 'No special instructions were received'

loop_
_space_group_symop_operation_xyz
'x, y, z'
'x, -y, z+1/2'

loop_
_atom_site_label
_atom_site_type_symbol
_atom_site_fract_x
_atom_site_fract_y
_atom_site_fract_z
_atom_site_U_iso_or_equiv
_atom_site_adp_type
_atom_site_occupancy
_atom_site_site_symmetry_order
_atom_site_calc_flag
_atom_site_refinement_flags_posn
_atom_site_refinement_flags_adp
_atom_site_refinement_flags_occupancy
_atom_site_disorder_assembly
_atom_site_disorder_group
Fe1 Fe 0.77384(4) 0.58355(4) 0.25646(4) 0.01920(15) Uani 1 1 d . . . . .
P1 P 0.90376(8) 0.61015(8) 0.28995(9) 0.0208(3) Uani 1 1 d . . . . .
P2 P 0.71430(7) 0.69987(7) 0.27217(9) 0.0203(2) Uani 1 1 d . . . . .
P3 P 0.74961(8) 0.58702(8) 0.10195(9) 0.0256(3) Uani 1 1 d . . . . .
N1 N 0.8094(3) 0.4734(3) 0.2799(3) 0.0246(9) Uani 1 1 d . . . . .
N2 N 0.6750(2) 0.5376(3) 0.2637(3) 0.0239(8) Uani 1 1 d . . . . .
C1 C 0.7476(3) 0.4113(3) 0.2702(4) 0.0270(11) Uani 1 1 d . . . . .
H1A H 0.760659 0.376491 0.328325 0.032 Uiso 1 1 calc R . . . .
H1B H 0.746285 0.376453 0.213887 0.032 Uiso 1 1 calc R . . . .
C2 C 0.6667(3) 0.4495(3) 0.2574(4) 0.0324(12) Uani 1 1 d . . . . .
H2A H 0.630614 0.434110 0.193952 0.039 Uiso 1 1 calc R . . . .
H2B H 0.642905 0.429534 0.308015 0.039 Uiso 1 1 calc R . . . .
C3 C 0.8871(3) 0.4477(3) 0.2953(4) 0.0246(11) Uani 1 1 d . . . . .
C4 C 0.9134(4) 0.3656(3) 0.3068(4) 0.0311(12) Uani 1 1 d . . . . .
H4 H 0.875491 0.322884 0.300220 0.037 Uiso 1 1 calc R . . . .
C5 C 0.9934(4) 0.3484(4) 0.3272(4) 0.0349(13) Uani 1 1 d . . . . .
H5 H 1.009834 0.293146 0.334499 0.042 Uiso 1 1 calc R . . . .
C6 C 1.0509(4) 0.4072(4) 0.3377(4) 0.0350(13) Uani 1 1 d . . . . .
H6 H 1.106156 0.393187 0.354324 0.042 Uiso 1 1 calc R . . . .
C7 C 1.0269(3) 0.4885(4) 0.3234(4) 0.0296(12) Uani 1 1 d . . . . .
H7 H 1.065824 0.530100 0.328665 0.036 Uiso 1 1 calc R . . . .
C8 C 0.9457(3) 0.5083(3) 0.3013(3) 0.0238(10) Uani 1 1 d . . . . .
C9 C 0.9567(3) 0.6534(3) 0.4085(4) 0.0244(10) Uani 1 1 d . . . . .
C10 C 0.9637(4) 0.6042(4) 0.4889(4) 0.0363(13) Uani 1 1 d . . . . .
H10 H 0.943737 0.550183 0.480409 0.044 Uiso 1 1 calc R . . . .
C11 C 0.9987(5) 0.6324(4) 0.5799(5) 0.0472(16) Uani 1 1 d . . . . .
H11 H 1.001990 0.597907 0.633579 0.057 Uiso 1 1 calc R . . . .
C12 C 1.0291(4) 0.7098(5) 0.5948(5) 0.0482(17) Uani 1 1 d . . . . .
H12 H 1.053838 0.729082 0.658015 0.058 Uiso 1 1 calc R . . . .
C13 C 1.0229(5) 0.7579(5) 0.5168(5) 0.0544(19) Uani 1 1 d . . . . .
H13 H 1.043331 0.811667 0.526043 0.065 Uiso 1 1 calc R . . . .
C14 C 0.9873(4) 0.7304(4) 0.4237(4) 0.0458(16) Uani 1 1 d . . . . .
H14 H 0.984226 0.765328 0.370442 0.055 Uiso 1 1 calc R . . . .
C15 C 0.9489(3) 0.6624(3) 0.2054(4) 0.0231(10) Uani 1 1 d . . . . .
C16 C 0.9331(3) 0.7450(3) 0.1862(4) 0.0293(11) Uani 1 1 d . . . . .
H16 H 0.904612 0.774682 0.222486 0.035 Uiso 1 1 calc R . . . .
C17 C 0.9587(4) 0.7840(4) 0.1148(4) 0.0367(13) Uani 1 1 d . . . . .
H17 H 0.948745 0.840362 0.103490 0.044 Uiso 1 1 calc R . . . .
C18 C 0.9988(4) 0.7407(4) 0.0598(4) 0.0404(14) Uani 1 1 d . . . . .
H18 H 1.015753 0.767157 0.010378 0.048 Uiso 1 1 calc R . . . .
C19 C 1.0137(4) 0.6593(4) 0.0771(4) 0.0380(14) Uani 1 1 d . . . . .
H19 H 1.041234 0.629577 0.039660 0.046 Uiso 1 1 calc R . . . .
C20 C 0.9889(3) 0.6204(4) 0.1490(4) 0.0297(11) Uani 1 1 d . . . . .
H20 H 0.999415 0.564084 0.159955 0.036 Uiso 1 1 calc R . . . .
C21 C 0.6053(3) 0.5810(3) 0.2525(3) 0.0247(10) Uani 1 1 d . . . . .
C22 C 0.5286(3) 0.5471(4) 0.2392(4) 0.0339(12) Uani 1 1 d . . . . .
H22 H 0.522170 0.489801 0.236415 0.041 Uiso 1 1 calc R . . . .
C23 C 0.4620(3) 0.5968(4) 0.2300(4) 0.0376(13) Uani 1 1 d . . . . .
H23 H 0.410476 0.572954 0.219609 0.045 Uiso 1 1 calc R . . . .
C24 C 0.4697(3) 0.6802(4) 0.2357(4) 0.0378(13) Uani 1 1 d . . . . .
H24 H 0.424194 0.713374 0.231883 0.045 Uiso 1 1 calc R . . . .
C25 C 0.5444(3) 0.7151(3) 0.2472(4) 0.0307(11) Uani 1 1 d . . . . .
H25 H 0.549802 0.772479 0.250176 0.037 Uiso 1 1 calc R . . . .
C26 C 0.6116(3) 0.6665(3) 0.2544(4) 0.0262(10) Uani 1 1 d . . . . .
C27 C 0.7376(3) 0.7452(3) 0.3927(4) 0.0233(10) Uani 1 1 d . . . . .
C28 C 0.7862(3) 0.7019(3) 0.4696(4) 0.0293(11) Uani 1 1 d . . . . .
H28 H 0.808686 0.651639 0.457765 0.035 Uiso 1 1 calc R . . . .
C29 C 0.8023(4) 0.7306(4) 0.5630(4) 0.0406(14) Uani 1 1 d . . . . .
H29 H 0.836421 0.700704 0.614521 0.049 Uiso 1 1 calc R . . . .
C30 C 0.7684(4) 0.8036(4) 0.5814(5) 0.0438(15) Uani 1 1 d . . . . .
H30 H 0.778074 0.823117 0.645471 0.053 Uiso 1 1 calc R . . . .
C31 C 0.7206(4) 0.8470(4) 0.5056(5) 0.0421(14) Uani 1 1 d . . . . .
H31 H 0.697931 0.897050 0.517601 0.050 Uiso 1 1 calc R . . . .
C32 C 0.7052(3) 0.8185(3) 0.4115(4) 0.0354(12) Uani 1 1 d . . . . .
H32 H 0.672337 0.849276 0.359962 0.042 Uiso 1 1 calc R . . . .
C33 C 0.7064(3) 0.7901(3) 0.1956(4) 0.0291(11) Uani 1 1 d . . . . .
C34 C 0.7661(4) 0.8500(3) 0.2194(5) 0.0395(14) Uani 1 1 d . . . . .
H34 H 0.806310 0.847406 0.279238 0.047 Uiso 1 1 calc R . . . .
C35 C 0.7665(5) 0.9131(4) 0.1556(6) 0.056(2) Uani 1 1 d . . . . .
H35 H 0.806458 0.953985 0.172723 0.067 Uiso 1 1 calc R . . . .
C36 C 0.7099(6) 0.9169(4) 0.0683(6) 0.066(3) Uani 1 1 d . . . . .
H36 H 0.711740 0.959062 0.024064 0.080 Uiso 1 1 calc R . . . .
C37 C 0.6510(5) 0.8597(5) 0.0454(5) 0.055(2) Uani 1 1 d . . . . .
H37 H 0.611241 0.863062 -0.014739 0.066 Uiso 1 1 calc R . . . .
C38 C 0.6477(4) 0.7959(4) 0.1087(4) 0.0387(13) Uani 1 1 d . . . . .
H38 H 0.605626 0.757163 0.092065 0.046 Uiso 1 1 calc R . . . .
C39 C 0.7943(5) 0.5016(4) 0.0548(4) 0.0429(15) Uani 1 1 d . . . . .
H39A H 0.852685 0.508300 0.072156 0.064 Uiso 1 1 calc GR . . . .
H39B H 0.773162 0.499715 -0.015421 0.064 Uiso 1 1 calc GR . . . .
H39C H 0.781187 0.450839 0.082531 0.064 Uiso 1 1 calc GR . . . .
C40 C 0.6440(4) 0.5715(4) 0.0402(4) 0.0426(15) Uani 1 1 d . . . . .
H40A H 0.624848 0.522321 0.065104 0.064 Uiso 1 1 calc GR . . . .
H40B H 0.637269 0.565360 -0.029040 0.064 Uiso 1 1 calc GR . . . .
H40C H 0.612931 0.618371 0.051357 0.064 Uiso 1 1 calc GR . . . .
C41 C 0.7745(4) 0.6705(3) 0.0320(4) 0.0325(12) Uani 1 1 d . . . . .
H41A H 0.770541 0.722173 0.064116 0.049 Uiso 1 1 calc GR . . . .
H41B H 0.736935 0.670739 -0.032639 0.049 Uiso 1 1 calc GR . . . .
H41C H 0.829232 0.663473 0.027035 0.049 Uiso 1 1 calc GR . . . .
Fe2 Fe 0.41112(4) 0.91400(4) 0.65052(4) 0.02220(16) Uani 1 1 d . . . . .
P4 P 0.47517(8) 0.79881(7) 0.69824(9) 0.0222(2) Uani 1 1 d . . . . .
P5 P 0.28177(8) 0.88429(8) 0.61270(10) 0.0251(3) Uani 1 1 d . . . . .
P6 P 0.42208(9) 0.91167(9) 0.50561(10) 0.0313(3) Uani 1 1 d . . . . .
N3 N 0.5119(3) 0.9615(2) 0.7166(3) 0.0274(9) Uani 1 1 d . . . . .
N4 N 0.3745(3) 1.0222(3) 0.6566(3) 0.0288(10) Uani 1 1 d . . . . .
C42 C 0.5173(4) 1.0502(3) 0.7145(5) 0.0376(13) Uani 1 1 d . . . . .
H42A H 0.547817 1.066732 0.669005 0.045 Uiso 1 1 calc R . . . .
H42B H 0.545952 1.070631 0.779298 0.045 Uiso 1 1 calc R . . . .
C43 C 0.4343(4) 1.0860(3) 0.6834(4) 0.0352(12) Uani 1 1 d . . . . .
H43A H 0.424523 1.118453 0.736794 0.042 Uiso 1 1 calc R . . . .
H43B H 0.429801 1.122682 0.627879 0.042 Uiso 1 1 calc R . . . .
C44 C 0.2965(4) 1.0457(3) 0.6288(4) 0.0283(12) Uani 1 1 d . . . . .
C45 C 0.2681(4) 1.1271(4) 0.6267(4) 0.0393(14) Uani 1 1 d . . . . .
H45 H 0.305587 1.170276 0.644559 0.047 Uiso 1 1 calc R . . . .
C46 C 0.1875(5) 1.1443(4) 0.5993(5) 0.0444(16) Uani 1 1 d . . . . .
H46 H 0.170203 1.198973 0.599774 0.053 Uiso 1 1 calc R . . . .
C47 C 0.1306(4) 1.0828(4) 0.5709(5) 0.0380(14) Uani 1 1 d . . . . .
H47 H 0.074883 1.094879 0.552503 0.046 Uiso 1 1 calc R . . . .
C48 C 0.1572(4) 1.0038(4) 0.5703(4) 0.0362(13) Uani 1 1 d . . . . .
H48 H 0.119086 0.961522 0.549569 0.043 Uiso 1 1 calc R . . . .
C49 C 0.2384(4) 0.9844(3) 0.5991(4) 0.0311(12) Uani 1 1 d . . . . .
C50 C 0.2446(3) 0.8391(4) 0.7096(4) 0.0300(12) Uani 1 1 d . . . . .
C51 C 0.2095(5) 0.8866(4) 0.7663(5) 0.0460(16) Uani 1 1 d . . . . .
H51 H 0.201142 0.942813 0.752201 0.055 Uiso 1 1 calc R . . . .
C52 C 0.1867(5) 0.8541(5) 0.8423(5) 0.058(2) Uani 1 1 d . . . . .
H52 H 0.163087 0.888261 0.879889 0.069 Uiso 1 1 calc R . . . .
C53 C 0.1974(4) 0.7737(5) 0.8645(5) 0.0495(18) Uani 1 1 d . . . . .
H53 H 0.181020 0.751558 0.916741 0.059 Uiso 1 1 calc R . . . .
C54 C 0.2318(5) 0.7257(5) 0.8107(6) 0.0552(19) Uani 1 1 d . . . . .
H54 H 0.239186 0.669438 0.825223 0.066 Uiso 1 1 calc R . . . .
C55 C 0.2563(5) 0.7580(4) 0.7348(5) 0.0499(18) Uani 1 1 d . . . . .
H55 H 0.281675 0.723611 0.699279 0.060 Uiso 1 1 calc R . . . .
C56 C 0.2259(4) 0.8306(4) 0.5028(4) 0.0337(13) Uani 1 1 d . . . . .
C57 C 0.1907(4) 0.8735(4) 0.4199(4) 0.0421(14) Uani 1 1 d . . . . .
H57 H 0.190128 0.931144 0.421556 0.050 Uiso 1 1 calc R . . . .
C58 C 0.1556(4) 0.8329(5) 0.3331(5) 0.0528(18) Uani 1 1 d . . . . .
H58 H 0.131651 0.863791 0.276937 0.063 Uiso 1 1 calc R . . . .
C59 C 0.1550(5) 0.7516(6) 0.3274(5) 0.062(2) Uani 1 1 d . . . . .
H59 H 0.132547 0.724882 0.267746 0.074 Uiso 1 1 calc R . . . .
C60 C 0.1873(7) 0.7088(5) 0.4086(7) 0.080(3) Uani 1 1 d . . . . .
H60 H 0.185074 0.651124 0.406155 0.096 Uiso 1 1 calc R . . . .
C61 C 0.2236(6) 0.7470(4) 0.4958(6) 0.068(3) Uani 1 1 d . . . . .
H61 H 0.247219 0.715027 0.551102 0.082 Uiso 1 1 calc R . . . .
C62 C 0.5817(3) 0.9195(3) 0.7507(4) 0.0289(11) Uani 1 1 d . . . . .
C63 C 0.6585(4) 0.9545(4) 0.7878(5) 0.0410(14) Uani 1 1 d . . . . .
H63 H 0.664307 1.011877 0.788361 0.049 Uiso 1 1 calc R . . . .
C64 C 0.7247(4) 0.9064(4) 0.8230(5) 0.0465(16) Uani 1 1 d . . . . .
H64 H 0.775844 0.931203 0.846003 0.056 Uiso 1 1 calc R . . . .
C65 C 0.7186(4) 0.8223(4) 0.8258(5) 0.0396(13) Uani 1 1 d . . . . .
H65 H 0.764784 0.790031 0.852286 0.048 Uiso 1 1 calc R . . . .
C66 C 0.6446(3) 0.7864(3) 0.7894(4) 0.0319(11) Uani 1 1 d . . . . .
H66 H 0.639490 0.729074 0.791377 0.038 Uiso 1 1 calc R . . . .
C67 C 0.5773(3) 0.8344(3) 0.7499(4) 0.0259(10) Uani 1 1 d . . . . .
C68 C 0.4561(3) 0.7474(3) 0.8031(4) 0.0264(10) Uani 1 1 d . . . . .
C69 C 0.4377(6) 0.7967(4) 0.8708(5) 0.060(2) Uani 1 1 d . . . . .
H69 H 0.432019 0.853624 0.860405 0.072 Uiso 1 1 calc R . . . .
C70 C 0.4276(7) 0.7627(5) 0.9538(6) 0.080(3) Uani 1 1 d . . . . .
H70 H 0.416509 0.797298 1.001082 0.096 Uiso 1 1 calc R . . . .
C71 C 0.4330(4) 0.6808(5) 0.9704(5) 0.057(2) Uani 1 1 d . . . . .
H71 H 0.424484 0.658458 1.027387 0.068 Uiso 1 1 calc R . . . .
C72 C 0.4509(5) 0.6327(5) 0.9039(6) 0.061(2) Uani 1 1 d . . . . .
H72 H 0.455309 0.575708 0.914003 0.074 Uiso 1 1 calc R . . . .
C73 C 0.4627(4) 0.6655(4) 0.8212(5) 0.0483(17) Uani 1 1 d . . . . .
H73 H 0.475739 0.630490 0.775511 0.058 Uiso 1 1 calc R . . . .
C74 C 0.4852(3) 0.7154(3) 0.6184(4) 0.0304(11) Uani 1 1 d . . . . .
C75 C 0.4254(4) 0.6579(4) 0.5887(5) 0.0497(16) Uani 1 1 d . . . . .
H75 H 0.380948 0.658314 0.615054 0.060 Uiso 1 1 calc R . . . .
C76 C 0.4294(6) 0.5992(5) 0.5205(6) 0.065(2) Uani 1 1 d . . . . .
H76 H 0.389175 0.558602 0.502747 0.078 Uiso 1 1 calc R . . . .
C77 C 0.4922(6) 0.6003(5) 0.4788(5) 0.061(2) Uani 1 1 d . . . . .
H77 H 0.493369 0.562919 0.429158 0.073 Uiso 1 1 calc R . . . .
C78 C 0.5529(5) 0.6563(4) 0.5100(4) 0.0515(18) Uani 1 1 d . . . . .
H78 H 0.597355 0.655728 0.483566 0.062 Uiso 1 1 calc R . . . .
C79 C 0.5499(4) 0.7130(4) 0.5790(4) 0.0379(13) Uani 1 1 d . . . . .
H79 H 0.592422 0.750917 0.599984 0.045 Uiso 1 1 calc R . . . .
C80 C 0.5243(4) 0.9282(5) 0.5020(5) 0.0547(19) Uani 1 1 d . . . . .
H80A H 0.544447 0.979014 0.535317 0.082 Uiso 1 1 calc GR . . . .
H80B H 0.525920 0.931657 0.434836 0.082 Uiso 1 1 calc GR . . . .
H80C H 0.557966 0.882937 0.533888 0.082 Uiso 1 1 calc GR . . . .
C81 C 0.3693(5) 0.9971(4) 0.4326(5) 0.0514(17) Uani 1 1 d . . . . .
H81A H 0.312212 0.994647 0.429206 0.077 Uiso 1 1 calc GR . . . .
H81B H 0.375903 0.993622 0.367540 0.077 Uiso 1 1 calc GR . . . .
H81C H 0.391865 1.048480 0.462395 0.077 Uiso 1 1 calc GR . . . .
C82 C 0.3922(4) 0.8256(4) 0.4224(4) 0.0426(15) Uani 1 1 d . . . . .
H82A H 0.413188 0.775098 0.455761 0.064 Uiso 1 1 calc GR . . . .
H82B H 0.413775 0.833128 0.367107 0.064 Uiso 1 1 calc GR . . . .
H82C H 0.333533 0.822753 0.399992 0.064 Uiso 1 1 calc GR . . . .
C85 C 0.2199(8) 0.5510(9) 0.0405(9) 0.101(2) Uani 0.629(14) 1 d . . P A 1
H85 H 0.219266 0.551930 -0.025448 0.121 Uiso 0.629(14) 1 calc R . P A 1
C84 C 0.2525(8) 0.6158(7) 0.1002(12) 0.101(2) Uani 0.629(14) 1 d G . P A 1
H84 H 0.274024 0.661016 0.075054 0.121 Uiso 0.629(14) 1 calc R . P A 1
C83 C 0.2535(9) 0.6144(8) 0.1967(11) 0.101(2) Uani 0.629(14) 1 d G . P A 1
H83 H 0.275688 0.658649 0.237530 0.121 Uiso 0.629(14) 1 calc R . P A 1
C88 C 0.2219(9) 0.5482(10) 0.2335(9) 0.101(2) Uani 0.629(14) 1 d G . P A 1
H88 H 0.222596 0.547198 0.299506 0.121 Uiso 0.629(14) 1 calc R . P A 1
C87 C 0.1894(8) 0.4834(8) 0.1738(11) 0.101(2) Uani 0.629(14) 1 d G . P A 1
H87 H 0.167838 0.438111 0.199007 0.121 Uiso 0.629(14) 1 calc R . P A 1
C86 C 0.1884(8) 0.4848(7) 0.0773(10) 0.101(2) Uani 0.629(14) 1 d G . P A 1
H86 H 0.166173 0.440476 0.036530 0.121 Uiso 0.629(14) 1 calc R . P A 1
C89 C -0.0209(9) 0.9265(11) 0.6993(12) 0.129(3) Uani 0.606(14) 1 d . . P B 1
H89 H -0.012088 0.908863 0.640457 0.154 Uiso 0.606(14) 1 calc R . P B 1
C94 C 0.0022(10) 1.0042(10) 0.7337(15) 0.129(3) Uani 0.606(14) 1 d G . P B 1
H94 H 0.026746 1.039582 0.698350 0.154 Uiso 0.606(14) 1 calc R . P B 1
C93 C -0.0107(10) 1.0300(7) 0.8198(15) 0.129(3) Uani 0.606(14) 1 d G . P B 1
H93 H 0.005097 1.083110 0.843293 0.154 Uiso 0.606(14) 1 calc R . P B 1
C92 C -0.0466(10) 0.9782(11) 0.8715(12) 0.129(3) Uani 0.606(14) 1 d G . P B 1
H92 H -0.055388 0.995921 0.930342 0.154 Uiso 0.606(14) 1 calc R . P B 1
C91 C -0.0697(8) 0.9006(10) 0.8371(14) 0.129(3) Uani 0.606(14) 1 d G . P B 1
H91 H -0.094223 0.865202 0.872451 0.154 Uiso 0.606(14) 1 calc R . P B 1
C90 C -0.0568(9) 0.8747(8) 0.7510(15) 0.129(3) Uani 0.606(14) 1 d G . P B 1
H90 H -0.072574 0.821672 0.727509 0.154 Uiso 0.606(14) 1 calc R . P B 1
C88A C 0.2570(14) 0.5592(16) 0.0245(16) 0.101(2) Uani 0.371(14) 1 d . . P A 2
H88A H 0.272437 0.562482 -0.033562 0.121 Uiso 0.371(14) 1 calc R . P A 2
C87A C 0.2578(14) 0.6285(13) 0.080(2) 0.101(2) Uani 0.371(14) 1 d G . P A 2
H87A H 0.273784 0.679125 0.059381 0.121 Uiso 0.371(14) 1 calc R . P A 2
C86A C 0.2352(16) 0.6238(14) 0.165(2) 0.101(2) Uani 0.371(14) 1 d G . P A 2
H86A H 0.235773 0.671129 0.202388 0.121 Uiso 0.371(14) 1 calc R . P A 2
C85A C 0.2118(14) 0.5497(17) 0.1944(16) 0.101(2) Uani 0.371(14) 1 d G . P A 2
H85A H 0.196414 0.546489 0.252452 0.121 Uiso 0.371(14) 1 calc R . P A 2
C84A C 0.2110(13) 0.4804(13) 0.1392(18) 0.101(2) Uani 0.371(14) 1 d G . P A 2
H84A H 0.195066 0.429846 0.159511 0.121 Uiso 0.371(14) 1 calc R . P A 2
C83A C 0.2336(15) 0.4852(13) 0.0542(17) 0.101(2) Uani 0.371(14) 1 d G . P A 2
H83A H 0.233077 0.437841 0.016504 0.121 Uiso 0.371(14) 1 calc R . P A 2
C91A C -0.0745(13) 0.9484(16) 0.9089(19) 0.129(3) Uani 0.394(14) 1 d . . P B 2
H91A H -0.100339 0.935668 0.957007 0.154 Uiso 0.394(14) 1 calc R . P B 2
C90A C -0.0566(14) 0.8870(11) 0.852(2) 0.129(3) Uani 0.394(14) 1 d G . P B 2
H90A H -0.070253 0.832365 0.861347 0.154 Uiso 0.394(14) 1 calc R . P B 2
C89A C -0.0187(15) 0.9057(14) 0.782(2) 0.129(3) Uani 0.394(14) 1 d G . P B 2
H89A H -0.006532 0.863733 0.742728 0.154 Uiso 0.394(14) 1 calc R . P B 2
C94A C 0.0012(15) 0.9857(16) 0.768(2) 0.129(3) Uani 0.394(14) 1 d G . P B 2
H94A H 0.027103 0.998403 0.719768 0.154 Uiso 0.394(14) 1 calc R . P B 2
C93A C -0.0166(16) 1.0470(11) 0.825(2) 0.129(3) Uani 0.394(14) 1 d G . P B 2
H93A H -0.002981 1.101705 0.815428 0.154 Uiso 0.394(14) 1 calc R . P B 2
C92A C -0.0545(16) 1.0284(14) 0.895(2) 0.129(3) Uani 0.394(14) 1 d G . P B 2
H92A H -0.066703 1.070340 0.934047 0.154 Uiso 0.394(14) 1 calc R . P B 2

loop_
_atom_site_aniso_label
_atom_site_aniso_U_11
_atom_site_aniso_U_22
_atom_site_aniso_U_33
_atom_site_aniso_U_23
_atom_site_aniso_U_13
_atom_site_aniso_U_12
Fe1 0.0243(3) 0.0167(3) 0.0179(3) 0.0003(3) 0.0081(3) -0.0017(3)
P1 0.0238(6) 0.0193(6) 0.0209(6) 0.0000(5) 0.0088(5) -0.0009(5)
P2 0.0224(6) 0.0182(6) 0.0208(6) 0.0014(5) 0.0068(4) 0.0001(4)
P3 0.0340(7) 0.0251(6) 0.0185(6) -0.0002(5) 0.0084(5) -0.0022(5)
N1 0.031(2) 0.019(2) 0.025(2) 0.0013(16) 0.0092(17) -0.0027(17)
N2 0.025(2) 0.024(2) 0.022(2) -0.0025(16) 0.0061(16) -0.0046(16)
C1 0.036(3) 0.018(2) 0.030(3) 0.0014(19) 0.015(2) -0.007(2)
C2 0.033(3) 0.025(3) 0.039(3) 0.002(2) 0.009(2) -0.009(2)
C3 0.035(3) 0.023(2) 0.016(2) 0.0025(18) 0.0060(19) 0.001(2)
C4 0.047(3) 0.023(3) 0.022(3) 0.003(2) 0.007(2) 0.002(2)
C5 0.049(4) 0.028(3) 0.027(3) 0.008(2) 0.011(2) 0.012(3)
C6 0.037(3) 0.037(3) 0.031(3) 0.006(2) 0.010(2) 0.014(3)
C7 0.030(3) 0.034(3) 0.025(3) -0.004(2) 0.009(2) 0.002(2)
C8 0.031(3) 0.022(2) 0.018(2) 0.0023(19) 0.005(2) 0.003(2)
C9 0.026(2) 0.027(3) 0.023(2) -0.003(2) 0.010(2) -0.003(2)
C10 0.058(4) 0.029(3) 0.024(3) 0.001(2) 0.016(3) 0.007(3)
C11 0.066(4) 0.043(4) 0.031(3) 0.000(3) 0.010(3) 0.010(3)
C12 0.042(4) 0.070(5) 0.030(3) -0.016(3) 0.005(3) 0.001(3)
C13 0.068(5) 0.056(4) 0.041(4) -0.014(3) 0.017(3) -0.034(4)
C14 0.067(4) 0.043(4) 0.031(3) -0.004(3) 0.018(3) -0.024(3)
C15 0.024(2) 0.025(3) 0.021(2) -0.0003(19) 0.0069(19) -0.004(2)
C16 0.036(3) 0.028(3) 0.026(3) 0.001(2) 0.012(2) -0.003(2)
C17 0.050(4) 0.029(3) 0.034(3) 0.001(2) 0.016(3) -0.009(3)
C18 0.050(4) 0.045(4) 0.033(3) 0.000(3) 0.023(3) -0.015(3)
C19 0.035(3) 0.057(4) 0.029(3) -0.006(3) 0.020(2) -0.008(3)
C20 0.032(3) 0.032(3) 0.027(3) 0.000(2) 0.010(2) -0.002(2)
C21 0.024(2) 0.031(3) 0.020(2) 0.0020(19) 0.0083(19) -0.004(2)
C22 0.032(3) 0.035(3) 0.036(3) -0.003(2) 0.012(2) -0.009(2)
C23 0.024(3) 0.049(4) 0.038(3) 0.004(3) 0.007(2) -0.007(2)
C24 0.024(3) 0.056(4) 0.034(3) 0.004(3) 0.009(2) 0.008(3)
C25 0.023(2) 0.032(3) 0.036(3) 0.002(2) 0.007(2) 0.004(2)
C26 0.024(2) 0.028(3) 0.027(2) -0.002(2) 0.008(2) -0.003(2)
C27 0.025(2) 0.018(2) 0.030(2) -0.0008(19) 0.013(2) -0.0031(18)
C28 0.034(3) 0.028(3) 0.027(3) 0.003(2) 0.011(2) 0.004(2)
C29 0.050(4) 0.047(4) 0.027(3) -0.002(3) 0.015(3) 0.001(3)
C30 0.050(4) 0.050(4) 0.037(3) -0.018(3) 0.022(3) -0.010(3)
C31 0.046(3) 0.037(3) 0.048(4) -0.015(3) 0.021(3) 0.007(3)
C32 0.037(3) 0.027(3) 0.042(3) -0.004(2) 0.011(2) 0.009(2)
C33 0.034(3) 0.022(2) 0.037(3) 0.004(2) 0.021(2) 0.008(2)
C34 0.043(3) 0.026(3) 0.061(4) 0.010(3) 0.033(3) 0.005(2)
C35 0.079(5) 0.029(3) 0.078(6) 0.013(3) 0.053(5) 0.004(3)
C36 0.119(7) 0.035(4) 0.069(5) 0.029(4) 0.066(5) 0.028(4)
C37 0.086(5) 0.052(4) 0.035(3) 0.020(3) 0.028(3) 0.040(4)
C38 0.049(3) 0.037(3) 0.033(3) 0.007(2) 0.017(3) 0.020(3)
C39 0.077(5) 0.030(3) 0.026(3) -0.004(2) 0.019(3) 0.008(3)
C40 0.047(3) 0.056(4) 0.021(3) -0.003(3) 0.003(2) -0.020(3)
C41 0.042(3) 0.032(3) 0.026(3) 0.007(2) 0.014(2) 0.003(2)
Fe2 0.0317(4) 0.0163(3) 0.0209(4) -0.0002(3) 0.0111(3) -0.0024(3)
P4 0.0306(6) 0.0169(6) 0.0207(6) -0.0020(5) 0.0100(5) -0.0015(5)
P5 0.0316(7) 0.0185(6) 0.0264(7) 0.0003(5) 0.0098(5) 0.0006(5)
P6 0.0450(8) 0.0325(7) 0.0208(6) 0.0021(5) 0.0167(6) -0.0021(6)
N3 0.039(2) 0.018(2) 0.028(2) -0.0003(16) 0.0140(19) -0.0073(17)
N4 0.043(3) 0.017(2) 0.030(2) -0.0003(17) 0.016(2) -0.0037(18)
C42 0.051(4) 0.020(3) 0.050(4) -0.003(2) 0.027(3) -0.010(2)
C43 0.049(3) 0.018(2) 0.036(3) -0.003(2) 0.007(2) -0.003(2)
C44 0.049(3) 0.018(2) 0.022(2) 0.0027(19) 0.018(2) 0.007(2)
C45 0.055(4) 0.022(3) 0.039(3) -0.001(2) 0.011(3) 0.004(3)
C46 0.063(4) 0.028(3) 0.042(4) 0.000(3) 0.015(3) 0.017(3)
C47 0.046(4) 0.036(3) 0.037(3) 0.000(2) 0.018(3) 0.015(3)
C48 0.042(3) 0.032(3) 0.037(3) 0.002(2) 0.016(3) 0.008(3)
C49 0.042(3) 0.024(3) 0.031(3) 0.001(2) 0.019(2) 0.004(2)
C50 0.029(3) 0.032(3) 0.029(3) 0.000(2) 0.009(2) -0.006(2)
C51 0.073(5) 0.034(3) 0.039(3) -0.002(3) 0.030(3) 0.002(3)
C52 0.090(6) 0.052(4) 0.040(4) -0.003(3) 0.033(4) 0.000(4)
C53 0.050(4) 0.066(5) 0.035(3) 0.010(3) 0.017(3) -0.018(3)
C54 0.064(5) 0.047(4) 0.058(4) 0.021(3) 0.022(4) -0.007(4)
C55 0.065(5) 0.037(4) 0.055(4) 0.009(3) 0.029(4) 0.008(3)
C56 0.033(3) 0.035(3) 0.032(3) -0.005(2) 0.008(2) 0.003(2)
C57 0.049(4) 0.042(3) 0.035(3) 0.003(3) 0.012(3) 0.011(3)
C58 0.049(4) 0.070(5) 0.033(3) -0.007(3) 0.001(3) 0.009(4)
C59 0.058(5) 0.086(6) 0.035(4) -0.030(4) 0.000(3) 0.000(4)
C60 0.116(8) 0.043(4) 0.065(5) -0.024(4) -0.003(5) -0.010(5)
C61 0.101(7) 0.032(4) 0.048(4) -0.006(3) -0.017(4) -0.001(4)
C62 0.032(3) 0.030(3) 0.028(3) -0.003(2) 0.015(2) -0.008(2)
C63 0.039(3) 0.033(3) 0.058(4) -0.007(3) 0.024(3) -0.011(2)
C64 0.031(3) 0.052(4) 0.058(4) -0.013(3) 0.017(3) -0.016(3)
C65 0.030(3) 0.048(4) 0.043(3) 0.002(3) 0.013(2) 0.002(3)
C66 0.033(3) 0.032(3) 0.034(3) 0.002(2) 0.015(2) 0.001(2)
C67 0.033(3) 0.025(2) 0.022(2) -0.0010(19) 0.010(2) -0.005(2)
C68 0.030(3) 0.027(3) 0.024(2) 0.001(2) 0.009(2) -0.002(2)
C69 0.119(7) 0.037(4) 0.037(3) -0.011(3) 0.043(4) -0.021(4)
C70 0.147(9) 0.066(5) 0.040(4) -0.015(4) 0.049(5) -0.042(6)
C71 0.052(4) 0.082(5) 0.035(3) 0.024(4) 0.011(3) -0.015(4)
C72 0.060(4) 0.051(4) 0.080(6) 0.037(4) 0.030(4) 0.017(4)
C73 0.063(4) 0.033(3) 0.061(4) 0.017(3) 0.037(4) 0.016(3)
C74 0.041(3) 0.023(3) 0.029(3) -0.001(2) 0.012(2) 0.005(2)
C75 0.053(4) 0.039(3) 0.056(4) -0.022(3) 0.013(3) -0.006(3)
C76 0.082(6) 0.046(4) 0.064(5) -0.029(4) 0.013(4) -0.006(4)
C77 0.100(6) 0.045(4) 0.036(4) -0.009(3) 0.017(4) 0.024(4)
C78 0.081(5) 0.049(4) 0.030(3) 0.006(3) 0.025(3) 0.026(4)
C79 0.047(3) 0.039(3) 0.032(3) 0.003(2) 0.018(3) 0.012(3)
C80 0.050(4) 0.078(5) 0.046(4) 0.006(4) 0.030(3) -0.013(4)
C81 0.076(5) 0.048(4) 0.034(3) 0.014(3) 0.022(3) 0.010(4)
C82 0.061(4) 0.046(4) 0.022(3) -0.006(2) 0.013(3) 0.001(3)
C85 0.068(4) 0.109(5) 0.129(7) 0.013(5) 0.033(4) 0.006(3)
C84 0.068(4) 0.109(5) 0.129(7) 0.013(5) 0.033(4) 0.006(3)
C83 0.068(4) 0.109(5) 0.129(7) 0.013(5) 0.033(4) 0.006(3)
C88 0.068(4) 0.109(5) 0.129(7) 0.013(5) 0.033(4) 0.006(3)
C87 0.068(4) 0.109(5) 0.129(7) 0.013(5) 0.033(4) 0.006(3)
C86 0.068(4) 0.109(5) 0.129(7) 0.013(5) 0.033(4) 0.006(3)
C89 0.077(4) 0.108(6) 0.184(10) 0.032(6) 0.009(5) 0.020(4)
C94 0.077(4) 0.108(6) 0.184(10) 0.032(6) 0.009(5) 0.020(4)
C93 0.077(4) 0.108(6) 0.184(10) 0.032(6) 0.009(5) 0.020(4)
C92 0.077(4) 0.108(6) 0.184(10) 0.032(6) 0.009(5) 0.020(4)
C91 0.077(4) 0.108(6) 0.184(10) 0.032(6) 0.009(5) 0.020(4)
C90 0.077(4) 0.108(6) 0.184(10) 0.032(6) 0.009(5) 0.020(4)
C88A 0.068(4) 0.109(5) 0.129(7) 0.013(5) 0.033(4) 0.006(3)
C87A 0.068(4) 0.109(5) 0.129(7) 0.013(5) 0.033(4) 0.006(3)
C86A 0.068(4) 0.109(5) 0.129(7) 0.013(5) 0.033(4) 0.006(3)
C85A 0.068(4) 0.109(5) 0.129(7) 0.013(5) 0.033(4) 0.006(3)
C84A 0.068(4) 0.109(5) 0.129(7) 0.013(5) 0.033(4) 0.006(3)
C83A 0.068(4) 0.109(5) 0.129(7) 0.013(5) 0.033(4) 0.006(3)
C91A 0.077(4) 0.108(6) 0.184(10) 0.032(6) 0.009(5) 0.020(4)
C90A 0.077(4) 0.108(6) 0.184(10) 0.032(6) 0.009(5) 0.020(4)
C89A 0.077(4) 0.108(6) 0.184(10) 0.032(6) 0.009(5) 0.020(4)
C94A 0.077(4) 0.108(6) 0.184(10) 0.032(6) 0.009(5) 0.020(4)
C93A 0.077(4) 0.108(6) 0.184(10) 0.032(6) 0.009(5) 0.020(4)
C92A 0.077(4) 0.108(6) 0.184(10) 0.032(6) 0.009(5) 0.020(4)

loop_
_atom_type_symbol
_atom_type_description
_atom_type_scat_dispersion_real
_atom_type_scat_dispersion_imag
_atom_type_scat_source
C C 0.0033 0.0016 'International Tables Vol C Tables 4.2.6.8 and 6.1.1.4'
H H 0.0000 0.0000 'International Tables Vol C Tables 4.2.6.8 and 6.1.1.4'
Fe Fe 0.3463 0.8444 'International Tables Vol C Tables 4.2.6.8 and 6.1.1.4'
N N 0.0061 0.0033 'International Tables Vol C Tables 4.2.6.8 and 6.1.1.4'
P P 0.1023 0.0942 'International Tables Vol C Tables 4.2.6.8 and 6.1.1.4'

loop_
_geom_angle_atom_site_label_1
_geom_angle_atom_site_label_2
_geom_angle_atom_site_label_3
_geom_angle
_geom_angle_site_symmetry_1
_geom_angle_site_symmetry_3
_geom_angle_publ_flag
P1 Fe1 P2 106.38(5) . . ?
P3 Fe1 P1 96.68(5) . . ?
P3 Fe1 P2 96.90(5) . . ?
N1 Fe1 P1 83.68(14) . . ?
N1 Fe1 P2 159.42(14) . . ?
N1 Fe1 P3 99.73(13) . . ?
N2 Fe1 P1 160.86(14) . . ?
N2 Fe1 P2 83.40(13) . . ?
N2 Fe1 P3 98.43(13) . . ?
N2 Fe1 N1 82.26(19) . . ?
C8 P1 Fe1 101.26(18) . . ?
C8 P1 C9 100.8(2) . . ?
C8 P1 C15 105.0(2) . . ?
C9 P1 Fe1 119.61(17) . . ?
C15 P1 Fe1 122.85(17) . . ?
C15 P1 C9 104.0(2) . . ?
C26 P2 Fe1 101.02(17) . . ?
C26 P2 C27 102.0(2) . . ?
C26 P2 C33 104.7(2) . . ?
C27 P2 Fe1 117.49(16) . . ?
C27 P2 C33 101.7(2) . . ?
C33 P2 Fe1 126.63(17) . . ?
C39 P3 Fe1 112.6(2) . . ?
C39 P3 C41 100.6(3) . . ?
C40 P3 Fe1 112.7(2) . . ?
C40 P3 C39 100.6(3) . . ?
C40 P3 C41 101.2(3) . . ?
C41 P3 Fe1 125.76(19) . . ?
C1 N1 Fe1 117.0(3) . . ?
C3 N1 Fe1 125.1(3) . . ?
C3 N1 C1 117.6(4) . . ?
C2 N2 Fe1 117.8(3) . . ?
C21 N2 Fe1 124.3(3) . . ?
C21 N2 C2 116.2(4) . . ?
N1 C1 H1A 109.5 . . ?
N1 C1 H1B 109.5 . . ?
N1 C1 C2 110.8(4) . . ?
H1A C1 H1B 108.1 . . ?
C2 C1 H1A 109.5 . . ?
C2 C1 H1B 109.5 . . ?
N2 C2 C1 109.7(4) . . ?
N2 C2 H2A 109.7 . . ?
N2 C2 H2B 109.7 . . ?
C1 C2 H2A 109.7 . . ?
C1 C2 H2B 109.7 . . ?
H2A C2 H2B 108.2 . . ?
N1 C3 C4 125.5(5) . . ?
N1 C3 C8 116.9(5) . . ?
C8 C3 C4 117.6(5) . . ?
C3 C4 H4 120.1 . . ?
C5 C4 C3 119.7(5) . . ?
C5 C4 H4 120.1 . . ?
C4 C5 H5 118.6 . . ?
C4 C5 C6 122.9(6) . . ?
C6 C5 H5 118.6 . . ?
C5 C6 H6 120.6 . . ?
C5 C6 C7 118.8(6) . . ?
C7 C6 H6 120.6 . . ?
C6 C7 H7 120.1 . . ?
C8 C7 C6 119.9(5) . . ?
C8 C7 H7 120.1 . . ?
C3 C8 P1 112.6(4) . . ?
C7 C8 P1 126.2(4) . . ?
C7 C8 C3 121.0(5) . . ?
C10 C9 P1 117.1(4) . . ?
C14 C9 P1 125.3(4) . . ?
C14 C9 C10 117.6(5) . . ?
C9 C10 H10 119.4 . . ?
C11 C10 C9 121.1(6) . . ?
C11 C10 H10 119.4 . . ?
C10 C11 H11 119.5 . . ?
C10 C11 C12 121.0(6) . . ?
C12 C11 H11 119.5 . . ?
C11 C12 H12 120.9 . . ?
C13 C12 C11 118.2(6) . . ?
C13 C12 H12 120.9 . . ?
C12 C13 H13 119.1 . . ?
C12 C13 C14 121.7(6) . . ?
C14 C13 H13 119.1 . . ?
C9 C14 C13 120.3(6) . . ?
C9 C14 H14 119.8 . . ?
C13 C14 H14 119.8 . . ?
C16 C15 P1 119.4(4) . . ?
C20 C15 P1 122.0(4) . . ?
C20 C15 C16 117.9(5) . . ?
C15 C16 H16 119.6 . . ?
C17 C16 C15 120.8(5) . . ?
C17 C16 H16 119.6 . . ?
C16 C17 H17 120.0 . . ?
C16 C17 C18 120.1(6) . . ?
C18 C17 H17 120.0 . . ?
C17 C18 H18 120.1 . . ?
C19 C18 C17 119.7(5) . . ?
C19 C18 H18 120.1 . . ?
C18 C19 H19 119.9 . . ?
C18 C19 C20 120.3(6) . . ?
C20 C19 H19 119.9 . . ?
C15 C20 H20 119.4 . . ?
C19 C20 C15 121.2(6) . . ?
C19 C20 H20 119.4 . . ?
N2 C21 C22 125.3(5) . . ?
N2 C21 C26 117.0(4) . . ?
C22 C21 C26 117.7(5) . . ?
C21 C22 H22 119.7 . . ?
C23 C22 C21 120.6(5) . . ?
C23 C22 H22 119.7 . . ?
C22 C23 H23 119.5 . . ?
C24 C23 C22 121.0(5) . . ?
C24 C23 H23 119.5 . . ?
C23 C24 H24 120.3 . . ?
C23 C24 C25 119.5(5) . . ?
C25 C24 H24 120.3 . . ?
C24 C25 H25 119.8 . . ?
C24 C25 C26 120.5(5) . . ?
C26 C25 H25 119.8 . . ?
C21 C26 P2 111.9(4) . . ?
C25 C26 P2 127.3(4) . . ?
C25 C26 C21 120.7(5) . . ?
C28 C27 P2 118.4(4) . . ?
C32 C27 P2 122.9(4) . . ?
C32 C27 C28 118.5(5) . . ?
C27 C28 H28 119.4 . . ?
C29 C28 C27 121.2(5) . . ?
C29 C28 H28 119.4 . . ?
C28 C29 H29 120.1 . . ?
C28 C29 C30 119.8(6) . . ?
C30 C29 H29 120.1 . . ?
C29 C30 H30 120.4 . . ?
C31 C30 C29 119.2(6) . . ?
C31 C30 H30 120.4 . . ?
C30 C31 H31 119.6 . . ?
C30 C31 C32 120.9(5) . . ?
C32 C31 H31 119.6 . . ?
C27 C32 C31 120.3(6) . . ?
C27 C32 H32 119.9 . . ?
C31 C32 H32 119.9 . . ?
C34 C33 P2 119.6(4) . . ?
C38 C33 P2 121.1(4) . . ?
C38 C33 C34 118.9(5) . . ?
C33 C34 H34 120.0 . . ?
C35 C34 C33 120.0(7) . . ?
C35 C34 H34 120.0 . . ?
C34 C35 H35 119.6 . . ?
C36 C35 C34 120.8(7) . . ?
C36 C35 H35 119.6 . . ?
C35 C36 H36 120.3 . . ?
C37 C36 C35 119.4(6) . . ?
C37 C36 H36 120.3 . . ?
C36 C37 H37 119.3 . . ?
C36 C37 C38 121.4(7) . . ?
C38 C37 H37 119.3 . . ?
C33 C38 C37 119.4(7) . . ?
C33 C38 H38 120.3 . . ?
C37 C38 H38 120.3 . . ?
P3 C39 H39A 109.5 . . ?
P3 C39 H39B 109.5 . . ?
P3 C39 H39C 109.5 . . ?
H39A C39 H39B 109.5 . . ?
H39A C39 H39C 109.5 . . ?
H39B C39 H39C 109.5 . . ?
P3 C40 H40A 109.5 . . ?
P3 C40 H40B 109.5 . . ?
P3 C40 H40C 109.5 . . ?
H40A C40 H40B 109.5 . . ?
H40A C40 H40C 109.5 . . ?
H40B C40 H40C 109.5 . . ?
P3 C41 H41A 109.5 . . ?
P3 C41 H41B 109.5 . . ?
P3 C41 H41C 109.5 . . ?
H41A C41 H41B 109.5 . . ?
H41A C41 H41C 109.5 . . ?
H41B C41 H41C 109.5 . . ?
P4 Fe2 P5 106.01(6) . . ?
P6 Fe2 P4 96.66(6) . . ?
P6 Fe2 P5 96.44(6) . . ?
N3 Fe2 P4 83.30(14) . . ?
N3 Fe2 P5 159.80(14) . . ?
N3 Fe2 P6 100.28(14) . . ?
N4 Fe2 P4 159.27(15) . . ?
N4 Fe2 P5 83.62(15) . . ?
N4 Fe2 P6 100.49(14) . . ?
N4 Fe2 N3 82.3(2) . . ?
C67 P4 Fe2 101.59(17) . . ?
C67 P4 C68 100.8(2) . . ?
C67 P4 C74 104.4(2) . . ?
C68 P4 Fe2 117.47(17) . . ?
C74 P4 Fe2 125.04(18) . . ?
C74 P4 C68 104.0(2) . . ?
C49 P5 Fe2 100.9(2) . . ?
C49 P5 C50 103.2(3) . . ?
C49 P5 C56 103.9(3) . . ?
C50 P5 Fe2 116.31(19) . . ?
C56 P5 Fe2 125.1(2) . . ?
C56 P5 C50 104.4(3) . . ?
C80 P6 Fe2 112.1(2) . . ?
C80 P6 C81 101.8(4) . . ?
C80 P6 C82 101.5(3) . . ?
C81 P6 Fe2 112.3(2) . . ?
C82 P6 Fe2 124.4(2) . . ?
C82 P6 C81 102.0(3) . . ?
C42 N3 Fe2 116.9(4) . . ?
C62 N3 Fe2 124.9(3) . . ?
C62 N3 C42 117.2(5) . . ?
C43 N4 Fe2 117.8(4) . . ?
C44 N4 Fe2 125.0(4) . . ?
C44 N4 C43 116.9(5) . . ?
N3 C42 H42A 109.7 . . ?
N3 C42 H42B 109.7 . . ?
N3 C42 C43 109.6(5) . . ?
H42A C42 H42B 108.2 . . ?
C43 C42 H42A 109.7 . . ?
C43 C42 H42B 109.7 . . ?
N4 C43 C42 110.5(4) . . ?
N4 C43 H43A 109.6 . . ?
N4 C43 H43B 109.6 . . ?
C42 C43 H43A 109.6 . . ?
C42 C43 H43B 109.6 . . ?
H43A C43 H43B 108.1 . . ?
N4 C44 C45 125.9(6) . . ?
N4 C44 C49 117.2(5) . . ?
C49 C44 C45 116.9(6) . . ?
C44 C45 H45 119.4 . . ?
C46 C45 C44 121.2(6) . . ?
C46 C45 H45 119.4 . . ?
C45 C46 H46 119.4 . . ?
C45 C46 C47 121.2(6) . . ?
C47 C46 H46 119.4 . . ?
C46 C47 H47 120.8 . . ?
C48 C47 C46 118.3(6) . . ?
C48 C47 H47 120.8 . . ?
C47 C48 H48 119.1 . . ?
C47 C48 C49 121.8(6) . . ?
C49 C48 H48 119.1 . . ?
C44 C49 P5 112.4(4) . . ?
C48 C49 P5 126.9(5) . . ?
C48 C49 C44 120.6(5) . . ?
C51 C50 P5 121.4(5) . . ?
C55 C50 P5 122.0(5) . . ?
C55 C50 C51 116.4(6) . . ?
C50 C51 H51 119.3 . . ?
C52 C51 C50 121.5(6) . . ?
C52 C51 H51 119.3 . . ?
C51 C52 H52 119.5 . . ?
C53 C52 C51 121.0(7) . . ?
C53 C52 H52 119.5 . . ?
C52 C53 H53 120.5 . . ?
C54 C53 C52 119.0(6) . . ?
C54 C53 H53 120.5 . . ?
C53 C54 H54 119.7 . . ?
C53 C54 C55 120.6(7) . . ?
C55 C54 H54 119.7 . . ?
C50 C55 C54 121.5(7) . . ?
C50 C55 H55 119.2 . . ?
C54 C55 H55 119.2 . . ?
C57 C56 P5 120.3(5) . . ?
C57 C56 C61 116.7(6) . . ?
C61 C56 P5 122.6(5) . . ?
C56 C57 H57 119.6 . . ?
C56 C57 C58 120.8(6) . . ?
C58 C57 H57 119.6 . . ?
C57 C58 H58 119.2 . . ?
C59 C58 C57 121.6(7) . . ?
C59 C58 H58 119.2 . . ?
C58 C59 H59 120.8 . . ?
C58 C59 C60 118.3(7) . . ?
C60 C59 H59 120.8 . . ?
C59 C60 H60 119.2 . . ?
C59 C60 C61 121.6(8) . . ?
C61 C60 H60 119.2 . . ?
C56 C61 C60 120.9(7) . . ?
C56 C61 H61 119.6 . . ?
C60 C61 H61 119.6 . . ?
N3 C62 C63 125.5(5) . . ?
N3 C62 C67 117.6(5) . . ?
C67 C62 C63 116.9(5) . . ?
C62 C63 H63 119.7 . . ?
C64 C63 C62 120.7(6) . . ?
C64 C63 H63 119.7 . . ?
C63 C64 H64 119.2 . . ?
C63 C64 C65 121.5(6) . . ?
C65 C64 H64 119.2 . . ?
C64 C65 H65 120.5 . . ?
C66 C65 C64 119.1(6) . . ?
C66 C65 H65 120.5 . . ?
C65 C66 H66 120.0 . . ?
C65 C66 C67 120.0(5) . . ?
C67 C66 H66 120.0 . . ?
C62 C67 P4 111.6(4) . . ?
C66 C67 P4 126.7(4) . . ?
C66 C67 C62 121.6(5) . . ?
C69 C68 P4 116.3(4) . . ?
C73 C68 P4 125.7(4) . . ?
C73 C68 C69 117.9(5) . . ?
C68 C69 H69 120.4 . . ?
C68 C69 C70 119.3(7) . . ?
C70 C69 H69 120.4 . . ?
C69 C70 H70 118.8 . . ?
C71 C70 C69 122.3(7) . . ?
C71 C70 H70 118.8 . . ?
C70 C71 H71 120.9 . . ?
C72 C71 C70 118.2(6) . . ?
C72 C71 H71 120.9 . . ?
C71 C72 H72 119.7 . . ?
C71 C72 C73 120.5(7) . . ?
C73 C72 H72 119.7 . . ?
C68 C73 C72 121.8(7) . . ?
C68 C73 H73 119.1 . . ?
C72 C73 H73 119.1 . . ?
C75 C74 P4 121.0(5) . . ?
C75 C74 C79 118.3(6) . . ?
C79 C74 P4 120.4(4) . . ?
C74 C75 H75 119.6 . . ?
C74 C75 C76 120.9(7) . . ?
C76 C75 H75 119.6 . . ?
C75 C76 H76 120.1 . . ?
C77 C76 C75 119.9(8) . . ?
C77 C76 H76 120.1 . . ?
C76 C77 H77 120.3 . . ?
C78 C77 C76 119.3(6) . . ?
C78 C77 H77 120.3 . . ?
C77 C78 H78 119.7 . . ?
C79 C78 C77 120.7(7) . . ?
C79 C78 H78 119.7 . . ?
C74 C79 H79 119.6 . . ?
C78 C79 C74 120.7(6) . . ?
C78 C79 H79 119.6 . . ?
P6 C80 H80A 109.5 . . ?
P6 C80 H80B 109.5 . . ?
P6 C80 H80C 109.5 . . ?
H80A C80 H80B 109.5 . . ?
H80A C80 H80C 109.5 . . ?
H80B C80 H80C 109.5 . . ?
P6 C81 H81A 109.5 . . ?
P6 C81 H81B 109.5 . . ?
P6 C81 H81C 109.5 . . ?
H81A C81 H81B 109.5 . . ?
H81A C81 H81C 109.5 . . ?
H81B C81 H81C 109.5 . . ?
P6 C82 H82A 109.5 . . ?
P6 C82 H82B 109.5 . . ?
P6 C82 H82C 109.5 . . ?
H82A C82 H82B 109.5 . . ?
H82A C82 H82C 109.5 . . ?
H82B C82 H82C 109.5 . . ?
C84 C85 H85 120.0 . . ?
C84 C85 C86 120.0 . . ?
C86 C85 H85 120.0 . . ?
C85 C84 H84 120.0 . . ?
C83 C84 C85 120.0 . . ?
C83 C84 H84 120.0 . . ?
C84 C83 H83 120.0 . . ?
C84 C83 C88 120.0 . . ?
C88 C83 H83 120.0 . . ?
C83 C88 H88 120.0 . . ?
C87 C88 C83 120.0 . . ?
C87 C88 H88 120.0 . . ?
C88 C87 H87 120.0 . . ?
C88 C87 C86 120.0 . . ?
C86 C87 H87 120.0 . . ?
C85 C86 H86 120.0 . . ?
C87 C86 C85 120.0 . . ?
C87 C86 H86 120.0 . . ?
C94 C89 H89 120.0 . . ?
C94 C89 C90 120.0 . . ?
C90 C89 H89 120.0 . . ?
C89 C94 H94 120.0 . . ?
C89 C94 C93 120.0 . . ?
C93 C94 H94 120.0 . . ?
C94 C93 H93 120.0 . . ?
C92 C93 C94 120.0 . . ?
C92 C93 H93 120.0 . . ?
C93 C92 H92 120.0 . . ?
C93 C92 C91 120.0 . . ?
C91 C92 H92 120.0 . . ?
C92 C91 H91 120.0 . . ?
C90 C91 C92 120.0 . . ?
C90 C91 H91 120.0 . . ?
C89 C90 H90 120.0 . . ?
C91 C90 C89 120.0 . . ?
C91 C90 H90 120.0 . . ?
C87A C88A H88A 120.0 . . ?
C87A C88A C83A 120.0 . . ?
C83A C88A H88A 120.0 . . ?
C88A C87A H87A 120.0 . . ?
C86A C87A C88A 120.0 . . ?
C86A C87A H87A 120.0 . . ?
C87A C86A H86A 120.0 . . ?
C85A C86A C87A 120.0 . . ?
C85A C86A H86A 120.0 . . ?
C86A C85A H85A 120.0 . . ?
C84A C85A C86A 120.0 . . ?
C84A C85A H85A 120.0 . . ?
C85A C84A H84A 120.0 . . ?
C85A C84A C83A 120.0 . . ?
C83A C84A H84A 120.0 . . ?
C88A C83A H83A 120.0 . . ?
C84A C83A C88A 120.0 . . ?
C84A C83A H83A 120.0 . . ?
C90A C91A H91A 120.0 . . ?
C90A C91A C92A 120.0 . . ?
C92A C91A H91A 120.0 . . ?
C91A C90A H90A 120.0 . . ?
C89A C90A C91A 120.0 . . ?
C89A C90A H90A 120.0 . . ?
C90A C89A H89A 120.0 . . ?
C90A C89A C94A 120.0 . . ?
C94A C89A H89A 120.0 . . ?
C89A C94A H94A 120.0 . . ?
C89A C94A C93A 120.0 . . ?
C93A C94A H94A 120.0 . . ?
C94A C93A H93A 120.0 . . ?
C92A C93A C94A 120.0 . . ?
C92A C93A H93A 120.0 . . ?
C91A C92A H92A 120.0 . . ?
C93A C92A C91A 120.0 . . ?
C93A C92A H92A 120.0 . . ?

loop_
_geom_bond_atom_site_label_1
_geom_bond_atom_site_label_2
_geom_bond_distance
_geom_bond_site_symmetry_2
_geom_bond_publ_flag
Fe1 P1 2.2156(15) . ?
Fe1 P2 2.2176(14) . ?
Fe1 P3 2.1552(14) . ?
Fe1 N1 1.915(4) . ?
Fe1 N2 1.905(4) . ?
P1 C8 1.817(5) . ?
P1 C9 1.848(5) . ?
P1 C15 1.837(5) . ?
P2 C26 1.815(5) . ?
P2 C27 1.834(5) . ?
P2 C33 1.835(5) . ?
P3 C39 1.827(6) . ?
P3 C40 1.822(6) . ?
P3 C41 1.827(5) . ?
N1 C1 1.461(6) . ?
N1 C3 1.373(7) . ?
N2 C2 1.459(7) . ?
N2 C21 1.376(7) . ?
C1 H1A 0.9900 . ?
C1 H1B 0.9900 . ?
C1 C2 1.502(8) . ?
C2 H2A 0.9900 . ?
C2 H2B 0.9900 . ?
C3 C4 1.422(8) . ?
C3 C8 1.409(8) . ?
C4 H4 0.9500 . ?
C4 C5 1.368(9) . ?
C5 H5 0.9500 . ?
C5 C6 1.370(9) . ?
C6 H6 0.9500 . ?
C6 C7 1.400(8) . ?
C7 H7 0.9500 . ?
C7 C8 1.396(8) . ?
C9 C10 1.394(7) . ?
C9 C14 1.370(8) . ?
C10 H10 0.9500 . ?
C10 C11 1.368(9) . ?
C11 H11 0.9500 . ?
C11 C12 1.373(10) . ?
C12 H12 0.9500 . ?
C12 C13 1.357(10) . ?
C13 H13 0.9500 . ?
C13 C14 1.391(9) . ?
C14 H14 0.9500 . ?
C15 C16 1.400(8) . ?
C15 C20 1.392(8) . ?
C16 H16 0.9500 . ?
C16 C17 1.388(8) . ?
C17 H17 0.9500 . ?
C17 C18 1.390(9) . ?
C18 H18 0.9500 . ?
C18 C19 1.375(9) . ?
C19 H19 0.9500 . ?
C19 C20 1.386(8) . ?
C20 H20 0.9500 . ?
C21 C22 1.407(7) . ?
C21 C26 1.411(7) . ?
C22 H22 0.9500 . ?
C22 C23 1.392(8) . ?
C23 H23 0.9500 . ?
C23 C24 1.379(9) . ?
C24 H24 0.9500 . ?
C24 C25 1.385(8) . ?
C25 H25 0.9500 . ?
C25 C26 1.395(7) . ?
C27 C28 1.391(7) . ?
C27 C32 1.391(7) . ?
C28 H28 0.9500 . ?
C28 C29 1.384(8) . ?
C29 H29 0.9500 . ?
C29 C30 1.397(9) . ?
C30 H30 0.9500 . ?
C30 C31 1.377(10) . ?
C31 H31 0.9500 . ?
C31 C32 1.392(8) . ?
C32 H32 0.9500 . ?
C33 C34 1.402(8) . ?
C33 C38 1.384(8) . ?
C34 H34 0.9500 . ?
C34 C35 1.391(9) . ?
C35 H35 0.9500 . ?
C35 C36 1.369(13) . ?
C36 H36 0.9500 . ?
C36 C37 1.362(13) . ?
C37 H37 0.9500 . ?
C37 C38 1.404(9) . ?
C38 H38 0.9500 . ?
C39 H39A 0.9800 . ?
C39 H39B 0.9800 . ?
C39 H39C 0.9800 . ?
C40 H40A 0.9800 . ?
C40 H40B 0.9800 . ?
C40 H40C 0.9800 . ?
C41 H41A 0.9800 . ?
C41 H41B 0.9800 . ?
C41 H41C 0.9800 . ?
Fe2 P4 2.2103(14) . ?
Fe2 P5 2.2140(16) . ?
Fe2 P6 2.1544(14) . ?
Fe2 N3 1.913(5) . ?
Fe2 N4 1.902(4) . ?
P4 C67 1.820(5) . ?
P4 C68 1.844(5) . ?
P4 C74 1.832(5) . ?
P5 C49 1.801(6) . ?
P5 C50 1.852(6) . ?
P5 C56 1.842(6) . ?
P6 C80 1.811(7) . ?
P6 C81 1.843(7) . ?
P6 C82 1.838(6) . ?
N3 C42 1.465(6) . ?
N3 C62 1.363(7) . ?
N4 C43 1.453(7) . ?
N4 C44 1.357(8) . ?
C42 H42A 0.9900 . ?
C42 H42B 0.9900 . ?
C42 C43 1.506(9) . ?
C43 H43A 0.9900 . ?
C43 H43B 0.9900 . ?
C44 C45 1.425(8) . ?
C44 C49 1.408(8) . ?
C45 H45 0.9500 . ?
C45 C46 1.375(10) . ?
C46 H46 0.9500 . ?
C46 C47 1.395(10) . ?
C47 H47 0.9500 . ?
C47 C48 1.381(8) . ?
C48 H48 0.9500 . ?
C48 C49 1.391(9) . ?
C50 C51 1.389(9) . ?
C50 C55 1.385(9) . ?
C51 H51 0.9500 . ?
C51 C52 1.374(10) . ?
C52 H52 0.9500 . ?
C52 C53 1.364(11) . ?
C53 H53 0.9500 . ?
C53 C54 1.356(11) . ?
C54 H54 0.9500 . ?
C54 C55 1.387(10) . ?
C55 H55 0.9500 . ?
C56 C57 1.379(8) . ?
C56 C61 1.381(9) . ?
C57 H57 0.9500 . ?
C57 C58 1.403(9) . ?
C58 H58 0.9500 . ?
C58 C59 1.341(12) . ?
C59 H59 0.9500 . ?
C59 C60 1.351(12) . ?
C60 H60 0.9500 . ?
C60 C61 1.394(10) . ?
C61 H61 0.9500 . ?
C62 C63 1.416(8) . ?
C62 C67 1.404(7) . ?
C63 H63 0.9500 . ?
C63 C64 1.371(10) . ?
C64 H64 0.9500 . ?
C64 C65 1.391(9) . ?
C65 H65 0.9500 . ?
C65 C66 1.379(8) . ?
C66 H66 0.9500 . ?
C66 C67 1.395(8) . ?
C68 C69 1.375(8) . ?
C68 C73 1.372(8) . ?
C69 H69 0.9500 . ?
C69 C70 1.378(10) . ?
C70 H70 0.9500 . ?
C70 C71 1.369(12) . ?
C71 H71 0.9500 . ?
C71 C72 1.345(12) . ?
C72 H72 0.9500 . ?
C72 C73 1.376(9) . ?
C73 H73 0.9500 . ?
C74 C75 1.382(9) . ?
C74 C79 1.394(8) . ?
C75 H75 0.9500 . ?
C75 C76 1.396(9) . ?
C76 H76 0.9500 . ?
C76 C77 1.382(12) . ?
C77 H77 0.9500 . ?
C77 C78 1.380(12) . ?
C78 H78 0.9500 . ?
C78 C79 1.378(8) . ?
C79 H79 0.9500 . ?
C80 H80A 0.9800 . ?
C80 H80B 0.9800 . ?
C80 H80C 0.9800 . ?
C81 H81A 0.9800 . ?
C81 H81B 0.9800 . ?
C81 H81C 0.9800 . ?
C82 H82A 0.9800 . ?
C82 H82B 0.9800 . ?
C82 H82C 0.9800 . ?
C85 H85 0.9500 . ?
C85 C84 1.3900 . ?
C85 C86 1.3900 . ?
C84 H84 0.9500 . ?
C84 C83 1.3900 . ?
C83 H83 0.9500 . ?
C83 C88 1.3900 . ?
C88 H88 0.9500 . ?
C88 C87 1.3900 . ?
C87 H87 0.9500 . ?
C87 C86 1.3900 . ?
C86 H86 0.9500 . ?
C89 H89 0.9500 . ?
C89 C94 1.3900 . ?
C89 C90 1.3900 . ?
C94 H94 0.9500 . ?
C94 C93 1.3900 . ?
C93 H93 0.9500 . ?
C93 C92 1.3900 . ?
C92 H92 0.9500 . ?
C92 C91 1.3900 . ?
C91 H91 0.9500 . ?
C91 C90 1.3900 . ?
C90 H90 0.9500 . ?
C88A H88A 0.9500 . ?
C88A C87A 1.3900 . ?
C88A C83A 1.3900 . ?
C87A H87A 0.9500 . ?
C87A C86A 1.3900 . ?
C86A H86A 0.9500 . ?
C86A C85A 1.3900 . ?
C85A H85A 0.9500 . ?
C85A C84A 1.3900 . ?
C84A H84A 0.9500 . ?
C84A C83A 1.3900 . ?
C83A H83A 0.9500 . ?
C91A H91A 0.9500 . ?
C91A C90A 1.3900 . ?
C91A C92A 1.3900 . ?
C90A H90A 0.9500 . ?
C90A C89A 1.3900 . ?
C89A H89A 0.9500 . ?
C89A C94A 1.3900 . ?
C94A H94A 0.9500 . ?
C94A C93A 1.3900 . ?
C93A H93A 0.9500 . ?
C93A C92A 1.3900 . ?
C92A H92A 0.9500 . ?

loop_
_twin_individual_id
_twin_individual_mass_fraction_refined
1 0.629(17)
2 0.371(17)
